data_7231749
loop_
_publ_author_name
'Qiao, Yu'
'Ma, Yufeng'
'Jiang, Wei'
'Wang, Xiuyan'
'Guan, Weisheng'
'Che, Guangbo'
'Li, Weikang'
'Qin, Fang'

_publ_section_title
;
 A series of metal--organic frameworks constructed by a rigid-flexible
 5-(bis(4-carboxybenzyl)amino)isophthalic acid: syntheses, crystal
 structures and physical properties
;
_journal_issue 48
_journal_name_full CrystEngComm
_journal_page_first 7782
_journal_paper_doi 10.1039/C8CE01209A
_journal_volume 20
_journal_year 2018
_chemical_formula_moiety 'C24 H15 N O8 Zn2'
_chemical_formula_sum 'C24 H15 N O8 Zn2'
_chemical_formula_weight 576.11
_space_group_IT_number 14
_space_group_name_Hall '-P 2yn'
_space_group_name_H-M_alt 'P 1 21/n 1'
_symmetry_cell_setting monoclinic
_symmetry_space_group_name_Hall '-P 2yn'
_symmetry_space_group_name_H-M 'P 1 21/n 1'
_atom_sites_solution_hydrogens geom
_atom_sites_solution_primary direct
_atom_sites_solution_secondary difmap
_audit_creation_method SHELXL-97
_audit_update_record
;
2018-03-30 deposited with the CCDC.
2018-10-23 downloaded from the CCDC.
;
_cell_angle_alpha 90.00
_cell_angle_beta 106.975(2)
_cell_angle_gamma 90.00
_cell_formula_units_Z 4
_cell_length_a 9.6600(11)
_cell_length_b 22.258(3)
_cell_length_c 11.3838(13)
_cell_measurement_reflns_used 2462
_cell_measurement_temperature 293(2)
_cell_measurement_theta_max 23.32
_cell_measurement_theta_min 2.44
_cell_volume 2341.0(5)
_computing_cell_refinement 'SAINT (Bruker, 2002)'
_computing_data_collection 'SMART (Bruker, 2002)'
_computing_data_reduction 'SHELXS97 (Sheldrick, 1997)'
_computing_molecular_graphics 'SHELXS97 (Sheldrick, 1997)'
_computing_publication_material SHELXTL
_computing_structure_refinement 'SHELXL-97 (Sheldrick, 1997)'
_computing_structure_solution 'SHELXS-97 (Sheldrick, 1990)'
_diffrn_ambient_temperature 293(2)
_diffrn_measured_fraction_theta_full 0.997
_diffrn_measured_fraction_theta_max 0.997
_diffrn_measurement_device_type 'CCD area detector'
_diffrn_measurement_method \w
_diffrn_radiation_monochromator graphite
_diffrn_radiation_source 'fine-focus sealed tube'
_diffrn_radiation_type MoK\a
_diffrn_radiation_wavelength 0.71073
_diffrn_reflns_av_R_equivalents 0.0397
_diffrn_reflns_av_sigmaI/netI 0.0479
_diffrn_reflns_limit_h_max 9
_diffrn_reflns_limit_h_min -11
_diffrn_reflns_limit_k_max 23
_diffrn_reflns_limit_k_min -27
_diffrn_reflns_limit_l_max 14
_diffrn_reflns_limit_l_min -13
_diffrn_reflns_number 12716
_diffrn_reflns_theta_full 26.02
_diffrn_reflns_theta_max 26.02
_diffrn_reflns_theta_min 1.83
_diffrn_standards_decay_% none
_diffrn_standards_interval_count none
_diffrn_standards_interval_time none
_diffrn_standards_number none
_exptl_absorpt_coefficient_mu 2.099
_exptl_absorpt_correction_T_max 0.677
_exptl_absorpt_correction_T_min 0.591
_exptl_absorpt_correction_type multi-scan
_exptl_absorpt_process_details '(SADABS; Bruker, 2002)'
_exptl_crystal_colour yellow
_exptl_crystal_density_diffrn 1.635
_exptl_crystal_density_method 'not measured'
_exptl_crystal_description block
_exptl_crystal_F_000 1160
_exptl_crystal_size_max 0.256
_exptl_crystal_size_mid 0.213
_exptl_crystal_size_min 0.186
_refine_diff_density_max 0.493
_refine_diff_density_min -0.391
_refine_diff_density_rms 0.086
_refine_ls_extinction_method none
_refine_ls_goodness_of_fit_ref 1.088
_refine_ls_hydrogen_treatment mixed
_refine_ls_matrix_type full
_refine_ls_number_parameters 316
_refine_ls_number_reflns 4595
_refine_ls_number_restraints 0
_refine_ls_restrained_S_all 1.088
_refine_ls_R_factor_all 0.0585
_refine_ls_R_factor_gt 0.0405
_refine_ls_shift/su_max 0.001
_refine_ls_shift/su_mean 0.000
_refine_ls_structure_factor_coef Fsqd
_refine_ls_weighting_details 'calc w=1/[\s^2^(Fo^2^)+(0.0245P)^2^+5.4231P] where P=(Fo^2^+2Fc^2^)/3'
_refine_ls_weighting_scheme calc
_refine_ls_wR_factor_gt 0.0947
_refine_ls_wR_factor_ref 0.1014
_reflns_number_gt 3523
_reflns_number_total 4595
_reflns_threshold_expression >2sigma(I)
_cod_data_source_file c8ce01209a2.cif
_cod_data_source_block a
_cod_depositor_comments
;
The following automatic conversions were performed:

'_symmetry_cell_setting' value 'Monoclinic' changed to 'monoclinic'
according to
/home/data/users/saulius/crontab/automatic-downloads/rss-feeds/RSC/lib/dictionaries/cif_core.dic
dictionary named 'cif_core.dic' version 2.4.2 from 2011-04-26.

Automatic conversion script
Id: cif_fix_values 4973 2017-02-22 13:04:09Z antanas 

 Adding full bibliography for 7231749--7231752.cif.
;
_cod_original_sg_symbol_H-M 'P2(1)/n  '
_cod_database_code 7231749

loop_
_symmetry_equiv_pos_as_xyz
'x, y, z'
'-x+1/2, y+1/2, -z+1/2'
'-x, -y, -z'
'x-1/2, -y-1/2, z-1/2'

loop_
_atom_site_label
_atom_site_type_symbol
_atom_site_fract_x
_atom_site_fract_y
_atom_site_fract_z
_atom_site_U_iso_or_equiv
_atom_site_adp_type
_atom_site_occupancy
_atom_site_symmetry_multiplicity
_atom_site_calc_flag
_atom_site_refinement_flags
C1 C 1.0416(5) 0.02661(18) 0.8190(4) 0.0301(10) Uani 1 1 d .
C2 C 1.0553(4) 0.04626(18) 0.6990(4) 0.0256(9) Uani 1 1 d .
C3 C 1.1660(4) 0.02360(17) 0.6549(4) 0.0261(9) Uani 1 1 d .
H3A H 1.2338 -0.0032 0.7017 0.031 Uiso 1 1 calc R
C4 C 1.1724(4) 0.04158(17) 0.5423(4) 0.0246(9) Uani 1 1 d .
C5 C 1.0710(4) 0.08087(17) 0.4700(4) 0.0259(9) Uani 1 1 d .
H5A H 1.0798 0.0928 0.3943 0.031 Uiso 1 1 calc R
C6 C 0.9553(4) 0.10291(16) 0.5094(4) 0.0249(9) Uani 1 1 d .
C7 C 0.9549(4) 0.08633(17) 0.6274(4) 0.0264(9) Uani 1 1 d .
H7A H 0.8849 0.1026 0.6594 0.032 Uiso 1 1 calc R
C8 C 1.2853(4) 0.01673(17) 0.4890(4) 0.0249(9) Uani 1 1 d .
C9 C 0.8497(5) 0.15645(18) 0.3119(4) 0.0373(11) Uani 1 1 d .
H9A H 0.7513 0.1568 0.2577 0.045 Uiso 1 1 calc R
H9B H 0.9037 0.1270 0.2802 0.045 Uiso 1 1 calc R
C10 C 0.9164(5) 0.21814(19) 0.3079(4) 0.0361(11) Uani 1 1 d .
C11 C 0.8444(6) 0.2613(2) 0.2289(5) 0.0618(18) Uani 1 1 d .
H11A H 0.7554 0.2521 0.1733 0.074 Uiso 1 1 calc R
C12 C 0.9003(7) 0.3188(2) 0.2289(6) 0.0676(19) Uani 1 1 d .
H12A H 0.8495 0.3470 0.1724 0.081 Uiso 1 1 calc R
C13 C 1.0285(5) 0.33412(19) 0.3107(4) 0.0376(11) Uani 1 1 d .
C14 C 1.1034(7) 0.2911(2) 0.3880(6) 0.075(2) Uani 1 1 d .
H14A H 1.1926 0.3004 0.4433 0.091 Uiso 1 1 calc R
C15 C 1.0486(7) 0.2334(3) 0.3854(7) 0.087(3) Uani 1 1 d .
H15A H 1.1030 0.2044 0.4377 0.105 Uiso 1 1 calc R
C16 C 1.0884(5) 0.39633(19) 0.3162(5) 0.0360(11) Uani 1 1 d .
C17 C 0.7247(5) 0.15971(18) 0.4721(5) 0.0360(11) Uani 1 1 d .
H17A H 0.7101 0.1333 0.5352 0.043 Uiso 1 1 calc R
H17B H 0.6379 0.1584 0.4028 0.043 Uiso 1 1 calc R
C18 C 0.7467(5) 0.22359(18) 0.5219(4) 0.0363(11) Uani 1 1 d .
C19 C 0.6443(6) 0.2659(2) 0.4795(6) 0.0655(19) Uani 1 1 d .
H19A H 0.5567 0.2550 0.4237 0.079 Uiso 1 1 calc R
C20 C 0.6668(7) 0.3252(2) 0.5172(6) 0.075(2) Uani 1 1 d .
H20A H 0.5952 0.3536 0.4850 0.091 Uiso 1 1 calc R
C21 C 0.7926(5) 0.34227(19) 0.6009(4) 0.0362(11) Uani 1 1 d .
C22 C 0.8944(7) 0.2996(2) 0.6466(6) 0.073(2) Uani 1 1 d .
H22A H 0.9808 0.3102 0.7045 0.088 Uiso 1 1 calc R
C23 C 0.8711(7) 0.2408(2) 0.6081(6) 0.081(2) Uani 1 1 d .
H23A H 0.9416 0.2121 0.6416 0.097 Uiso 1 1 calc R
C24 C 0.8196(6) 0.40584(19) 0.6409(4) 0.0360(11) Uani 1 1 d .
N N 0.8467(4) 0.13745(15) 0.4331(3) 0.0300(8) Uani 1 1 d .
O1 O 1.1201(4) -0.01634(14) 0.8728(3) 0.0405(8) Uani 1 1 d .
O2 O 0.9478(3) 0.05297(13) 0.8585(3) 0.0362(8) Uani 1 1 d .
O3 O 1.3736(3) -0.02165(12) 0.5504(3) 0.0318(7) Uani 1 1 d .
O4 O 1.2826(4) 0.03331(15) 0.3830(3) 0.0419(8) Uani 1 1 d .
O7 O 0.9388(4) 0.41977(14) 0.7149(3) 0.0428(8) Uani 1 1 d .
O8 O 0.7179(4) 0.44240(14) 0.5994(3) 0.0553(10) Uani 1 1 d .
O5 O 1.1816(4) 0.41131(14) 0.4130(3) 0.0496(9) Uani 1 1 d .
O6 O 1.0408(4) 0.42917(14) 0.2240(3) 0.0522(10) Uani 1 1 d .
Zn1 Zn 1.17783(5) -0.02506(2) 1.04932(5) 0.02746(14) Uani 1 1 d .
Zn2 Zn 1.55580(6) -0.01160(2) 0.67832(4) 0.02660(14) Uani 1 1 d .

loop_
_atom_site_aniso_label
_atom_site_aniso_U_11
_atom_site_aniso_U_22
_atom_site_aniso_U_33
_atom_site_aniso_U_23
_atom_site_aniso_U_13
_atom_site_aniso_U_12
C1 0.040(3) 0.024(2) 0.026(2) -0.0006(18) 0.011(2) -0.0039(19)
C2 0.029(2) 0.026(2) 0.023(2) -0.0038(17) 0.0076(18) -0.0050(18)
C3 0.023(2) 0.024(2) 0.030(2) 0.0019(17) 0.0069(18) 0.0006(17)
C4 0.025(2) 0.023(2) 0.029(2) -0.0050(17) 0.0120(18) -0.0026(17)
C5 0.031(2) 0.024(2) 0.022(2) 0.0023(17) 0.0073(18) -0.0022(18)
C6 0.027(2) 0.0151(19) 0.029(2) -0.0030(16) 0.0025(18) -0.0029(16)
C7 0.028(2) 0.021(2) 0.030(2) -0.0024(17) 0.0092(19) 0.0005(17)
C8 0.026(2) 0.021(2) 0.026(2) -0.0022(17) 0.0055(18) -0.0078(17)
C9 0.040(3) 0.023(2) 0.037(3) 0.0062(19) -0.006(2) -0.002(2)
C10 0.038(3) 0.026(2) 0.038(3) 0.007(2) 0.000(2) -0.005(2)
C11 0.061(4) 0.038(3) 0.059(4) 0.015(3) -0.026(3) -0.021(3)
C12 0.075(4) 0.032(3) 0.066(4) 0.025(3) -0.025(3) -0.012(3)
C13 0.043(3) 0.027(2) 0.040(3) 0.006(2) 0.007(2) -0.008(2)
C14 0.057(4) 0.041(3) 0.094(5) 0.028(3) -0.032(3) -0.022(3)
C15 0.062(4) 0.042(3) 0.115(6) 0.042(4) -0.040(4) -0.020(3)
C16 0.041(3) 0.027(2) 0.040(3) -0.001(2) 0.012(2) -0.006(2)
C17 0.031(3) 0.022(2) 0.049(3) -0.006(2) 0.002(2) 0.0018(19)
C18 0.036(3) 0.022(2) 0.045(3) -0.006(2) 0.003(2) 0.0041(19)
C19 0.045(3) 0.033(3) 0.092(5) -0.021(3) -0.022(3) 0.006(2)
C20 0.062(4) 0.026(3) 0.105(5) -0.016(3) -0.027(4) 0.017(3)
C21 0.045(3) 0.023(2) 0.037(3) -0.0079(19) 0.005(2) 0.002(2)
C22 0.062(4) 0.035(3) 0.087(5) -0.025(3) -0.033(3) 0.013(3)
C23 0.076(4) 0.034(3) 0.092(5) -0.022(3) -0.040(4) 0.024(3)
C24 0.049(3) 0.025(2) 0.037(3) -0.005(2) 0.016(2) 0.002(2)
N 0.032(2) 0.0202(17) 0.034(2) 0.0023(15) 0.0034(17) 0.0025(15)
O1 0.060(2) 0.0399(18) 0.0258(18) 0.0081(14) 0.0199(16) 0.0122(16)
O2 0.047(2) 0.0351(17) 0.0346(19) 0.0036(14) 0.0237(16) 0.0026(15)
O3 0.0253(16) 0.0249(15) 0.0444(19) 0.0028(13) 0.0091(14) 0.0016(13)
O4 0.0394(19) 0.052(2) 0.040(2) 0.0119(16) 0.0214(16) 0.0094(16)
O7 0.044(2) 0.0359(18) 0.047(2) -0.0181(16) 0.0113(17) -0.0035(15)
O8 0.067(3) 0.0228(17) 0.065(3) -0.0057(16) 0.003(2) 0.0064(17)
O5 0.053(2) 0.0394(19) 0.048(2) 0.0017(16) 0.0029(18) -0.0236(17)
O6 0.073(3) 0.0249(17) 0.049(2) 0.0083(16) 0.0021(19) -0.0119(17)
Zn1 0.0315(3) 0.0239(3) 0.0271(3) 0.0044(2) 0.0087(2) 0.0039(2)
Zn2 0.0342(3) 0.0218(2) 0.0246(3) 0.0022(2) 0.0097(2) 0.0046(2)

loop_
_atom_type_symbol
_atom_type_description
_atom_type_scat_dispersion_real
_atom_type_scat_dispersion_imag
_atom_type_scat_source
C C 0.0033 0.0016 'International Tables Vol C Tables 4.2.6.8 and 6.1.1.4'
H H 0.0000 0.0000 'International Tables Vol C Tables 4.2.6.8 and 6.1.1.4'
N N 0.0061 0.0033 'International Tables Vol C Tables 4.2.6.8 and 6.1.1.4'
O O 0.0106 0.0060 'International Tables Vol C Tables 4.2.6.8 and 6.1.1.4'
Zn Zn 0.2839 1.4301 'International Tables Vol C Tables 4.2.6.8 and 6.1.1.4'

loop_
_geom_angle_atom_site_label_1
_geom_angle_atom_site_label_2
_geom_angle_atom_site_label_3
_geom_angle
_geom_angle_site_symmetry_1
_geom_angle_site_symmetry_3
O1 C1 O2 124.7(4) . .
O1 C1 C2 118.0(4) . .
O2 C1 C2 117.3(4) . .
C7 C2 C3 119.7(4) . .
C7 C2 C1 119.7(4) . .
C3 C2 C1 120.6(4) . .
C4 C3 C2 118.7(4) . .
C3 C4 C5 121.6(4) . .
C3 C4 C8 120.7(4) . .
C5 C4 C8 117.6(4) . .
C4 C5 C6 121.3(4) . .
N C6 C7 122.5(4) . .
N C6 C5 121.4(4) . .
C7 C6 C5 116.1(4) . .
C2 C7 C6 122.4(4) . .
O4 C8 O3 123.5(4) . .
O4 C8 C4 117.8(4) . .
O3 C8 C4 118.6(4) . .
N C9 C10 114.6(4) . .
C11 C10 C15 116.9(4) . .
C11 C10 C9 121.2(4) . .
C15 C10 C9 121.9(4) . .
C10 C11 C12 121.8(5) . .
C13 C12 C11 120.6(5) . .
C14 C13 C12 118.3(4) . .
C14 C13 C16 120.0(4) . .
C12 C13 C16 121.7(4) . .
C13 C14 C15 120.7(5) . .
C10 C15 C14 121.6(5) . .
O5 C16 O6 125.3(4) . .
O5 C16 C13 117.1(4) . .
O6 C16 C13 117.6(4) . .
N C17 C18 113.1(4) . .
C19 C18 C23 117.4(4) . .
C19 C18 C17 120.8(4) . .
C23 C18 C17 121.8(4) . .
C18 C19 C20 121.5(5) . .
C21 C20 C19 120.6(5) . .
C22 C21 C20 118.2(4) . .
C22 C21 C24 120.4(5) . .
C20 C21 C24 121.4(4) . .
C21 C22 C23 120.7(5) . .
C18 C23 C22 121.5(5) . .
O7 C24 O8 123.9(4) . .
O7 C24 C21 119.2(4) . .
O8 C24 C21 116.9(4) . .
C6 N C9 122.5(4) . .
C6 N C17 121.9(4) . .
C9 N C17 115.6(4) . .
C1 O1 Zn1 122.0(3) . .
C1 O2 Zn1 132.4(3) . 3_757
C8 O3 Zn2 130.9(3) . .
C8 O4 Zn2 118.6(3) . 3_856
C24 O7 Zn2 117.9(3) . 2_756
C24 O8 Zn1 142.7(3) . 4_565
C16 O5 Zn1 132.4(3) . 2_756
C16 O6 Zn2 138.2(3) . 4_565
O5 Zn1 O2 99.08(15) 2_746 3_757
O5 Zn1 O8 124.63(16) 2_746 4_666
O2 Zn1 O8 104.52(15) 3_757 4_666
O5 Zn1 O1 106.04(14) 2_746 .
O2 Zn1 O1 124.27(14) 3_757 .
O8 Zn1 O1 100.56(14) 4_666 .
O6 Zn2 O3 100.90(13) 4_666 .
O6 Zn2 O7 124.83(15) 4_666 2_746
O3 Zn2 O7 103.38(13) . 2_746
O6 Zn2 O4 117.69(15) 4_666 3_856
O3 Zn2 O4 110.39(13) . 3_856
O7 Zn2 O4 98.70(14) 2_746 3_856

loop_
_geom_bond_atom_site_label_1
_geom_bond_atom_site_label_2
_geom_bond_distance
_geom_bond_site_symmetry_2
C1 O1 1.262(5) .
C1 O2 1.266(5) .
C1 C2 1.478(6) .
C2 C7 1.393(6) .
C2 C3 1.400(5) .
C3 C4 1.362(6) .
C4 C5 1.389(6) .
C4 C8 1.500(5) .
C5 C6 1.408(6) .
C6 N 1.383(5) .
C6 C7 1.394(6) .
C8 O4 1.255(5) .
C8 O3 1.264(5) .
C9 N 1.451(6) .
C9 C10 1.523(6) .
C10 C11 1.360(6) .
C10 C15 1.366(7) .
C11 C12 1.388(7) .
C12 C13 1.358(7) .
C13 C14 1.358(7) .
C13 C16 1.495(6) .
C14 C15 1.386(7) .
C16 O5 1.248(6) .
C16 O6 1.252(5) .
C17 N 1.462(6) .
C17 C18 1.522(6) .
C18 C19 1.348(6) .
C18 C23 1.366(7) .
C19 C20 1.385(7) .
C20 C21 1.362(7) .
C21 C22 1.356(7) .
C21 C24 1.486(6) .
C22 C23 1.379(7) .
C24 O7 1.251(6) .
C24 O8 1.257(5) .
O1 Zn1 1.932(3) .
O2 Zn1 1.925(3) 3_757
O3 Zn2 1.942(3) .
O4 Zn2 1.948(3) 3_856
O7 Zn2 1.943(3) 2_756
O8 Zn1 1.931(3) 4_565
O5 Zn1 1.922(3) 2_756
O6 Zn2 1.924(3) 4_565
Zn1 O5 1.922(3) 2_746
Zn1 O2 1.925(3) 3_757
Zn1 O8 1.931(3) 4_666
Zn2 O6 1.924(3) 4_666
Zn2 O7 1.943(3) 2_746
Zn2 O4 1.948(3) 3_856
